data_1521203
loop_
_publ_author_name
'Ijjaali, I.'
'Welter, R.'
'Malaman, B.'
'Venturini, G.'

_publ_section_title
;
 Refinements of the Ti Ni Si - type R Mn Si (R = Tb, Lu, Sc) and Dy Co Si
 structures from single crystal X-ray diffraction
;
_journal_name_full 'Journal of Alloys Compd.'
_journal_page_first 4
_journal_page_last 10
_journal_volume 292
_journal_year 1999
_chemical_formula_sum 'Lu Mn Si'
_space_group_IT_number 62
_symmetry_space_group_name_Hall '-P 2ac 2n'
_symmetry_space_group_name_H-M 'P n m a'
_cell_angle_alpha 90
_cell_angle_beta 90
_cell_angle_gamma 90
_cell_formula_units_Z 4
_cell_length_a 6.82
_cell_length_b 3.962
_cell_length_c 7.839
_cell_volume 211.816
_citation_journal_id_ASTM JALCEU
_cod_data_source_file Ijjaali_JALCEU_1999_13.cif
_cod_data_source_block Lu1Mn1Si1
_cod_original_cell_volume 211.8164
_cod_original_formula_sum 'Lu1 Mn1 Si1'
_cod_database_code 1521203

loop_
_symmetry_equiv_pos_as_xyz
x,y,z
-x+1/2,-y,z+1/2
x+1/2,-y+1/2,-z+1/2
-x,y+1/2,-z
-x,-y,-z
x-1/2,y,-z-1/2
-x-1/2,y-1/2,z-1/2
x,-y-1/2,z

loop_
_atom_site_label
_atom_site_type_symbol
_atom_site_fract_x
_atom_site_fract_y
_atom_site_fract_z
_atom_site_occupancy
_atom_site_U_iso_or_equiv
Lu1 Lu 0.02488 0.25 0.67835 1 0.0
Si1 Si 0.2742 0.25 0.3765 1 0.0
Mn1 Mn 0.1378 0.25 0.0572 1 0.0
